data_7010504
loop_
_publ_author_name
'Adams, Christopher J.'
'Anderson, Kirsty M.'
'Bartlett, Ian M.'
'Connelly, Neil G.'
'Orpen, A. Guy'
'Paget, Timothy J.'
'Phetmung, Hirihattaya'
'Smith, David W.'

_publ_section_title
;
 Molybdenum-based alkyne--isocyanide coupling reactions: synthesis of a
 reactive diiminometallacyclopentene complex
;
_journal_issue 8
_journal_name_full 'Journal of the Chemical Society, Dalton Transactions'
_journal_page_first 1284
_journal_paper_doi 10.1039/b010018h
_journal_year 2001
_chemical_formula_sum 'C61 H64 B2 Cl2 F8 Mo N4'
_chemical_formula_weight 1193.62
_chemical_name_systematic
;
?
;
_space_group_IT_number 14
_symmetry_cell_setting monoclinic
_symmetry_space_group_name_Hall '-P 2ybc'
_symmetry_space_group_name_H-M 'P 1 21/c 1'
_atom_sites_solution_hydrogens geom
_atom_sites_solution_primary direct
_atom_sites_solution_secondary difmap
_audit_creation_method SHELXL-97
_cell_angle_alpha 90.00
_cell_angle_beta 92.014(18)
_cell_angle_gamma 90.00
_cell_formula_units_Z 4
_cell_length_a 16.676(2)
_cell_length_b 16.339(2)
_cell_length_c 21.027(3)
_cell_measurement_reflns_used 154
_cell_measurement_temperature 173(2)
_cell_volume 5725.7(13)
_computing_cell_refinement 'Bruker SMART'
_computing_data_collection 'Bruker SMART'
_computing_data_reduction 'Bruker SHELXTL'
_computing_molecular_graphics 'Bruker SHELXTL'
_computing_publication_material 'Bruker SHELXTL'
_computing_structure_refinement 'SHELXL-97 (Sheldrick, 1997)'
_computing_structure_solution 'SHELXS-97 (Sheldrick, 1990)'
_diffrn_ambient_temperature 173(2)
_diffrn_measured_fraction_theta_full 0.998
_diffrn_measured_fraction_theta_max 0.998
_diffrn_measurement_device_type 'Siemens CCD area detector'
_diffrn_measurement_method '\w rotation with narrow frames'
_diffrn_radiation_monochromator graphite
_diffrn_radiation_source 'fine-focus sealed tube'
_diffrn_radiation_type MoK\a
_diffrn_radiation_wavelength 0.71073
_diffrn_reflns_av_R_equivalents 0.0567
_diffrn_reflns_av_sigmaI/netI 0.0770
_diffrn_reflns_limit_h_max 19
_diffrn_reflns_limit_h_min -13
_diffrn_reflns_limit_k_max 19
_diffrn_reflns_limit_k_min -19
_diffrn_reflns_limit_l_max 24
_diffrn_reflns_limit_l_min -24
_diffrn_reflns_number 30322
_diffrn_reflns_theta_full 25.00
_diffrn_reflns_theta_max 25.00
_diffrn_reflns_theta_min 1.58
_diffrn_standards_decay_% 0
_exptl_absorpt_coefficient_mu 0.391
_exptl_absorpt_correction_T_max 0.918470
_exptl_absorpt_correction_T_min 0.743197
_exptl_absorpt_correction_type multi-scan
_exptl_absorpt_process_details 'SADABS (Sheldrick, 1996)'
_exptl_crystal_colour yellow
_exptl_crystal_density_diffrn 1.385
_exptl_crystal_density_meas ?
_exptl_crystal_density_method .
_exptl_crystal_description plate
_exptl_crystal_F_000 2464
_exptl_crystal_size_max 0.4
_exptl_crystal_size_mid 0.3
_exptl_crystal_size_min 0.001
_refine_diff_density_max 0.938
_refine_diff_density_min -0.946
_refine_diff_density_rms 0.072
_refine_ls_extinction_method none
_refine_ls_goodness_of_fit_ref 0.956
_refine_ls_hydrogen_treatment mixed
_refine_ls_matrix_type full
_refine_ls_number_parameters 707
_refine_ls_number_reflns 10066
_refine_ls_number_restraints 0
_refine_ls_restrained_S_all 0.956
_refine_ls_R_factor_all 0.0888
_refine_ls_R_factor_gt 0.0481
_refine_ls_shift/su_max 0.001
_refine_ls_shift/su_mean 0.000
_refine_ls_structure_factor_coef Fsqd
_refine_ls_weighting_details 'calc w=1/[\s^2^(Fo^2^)+(0.0744P)^2^+0.0000P] where P=(Fo^2^+2Fc^2^)/3'
_refine_ls_weighting_scheme calc
_refine_ls_wR_factor_gt 0.1169
_refine_ls_wR_factor_ref 0.1323
_reflns_number_gt 6487
_reflns_number_total 10066
_reflns_threshold_expression >2sigma(I)
_cod_data_source_file b010018h.txt
_cod_data_source_block 6
_cod_depositor_comments
;
The following automatic conversions were performed:
'_symmetry_cell_setting' value 'Monoclinic' changed to 'monoclinic'
according to '/home/saulius/struct/CIF-dictionaries/cif_core.dic'
dictionary named 'cif_core.dic' version 2.4.1 from 2010-06-29.

Automatic conversion script
Id: cif_fix_enum 1527 2010-12-29 10:47:43Z saulius 
;
_cod_original_cell_volume 5725.5(14)
_cod_original_sg_symbol_H-M P2(1)/c
_cod_database_code 7010504

loop_
_symmetry_equiv_pos_as_xyz
'x, y, z'
'-x, y+1/2, -z+1/2'
'-x, -y, -z'
'x, -y-1/2, z-1/2'

loop_
_atom_site_label
_atom_site_type_symbol
_atom_site_fract_x
_atom_site_fract_y
_atom_site_fract_z
_atom_site_U_iso_or_equiv
_atom_site_adp_type
_atom_site_occupancy
_atom_site_symmetry_multiplicity
_atom_site_calc_flag
_atom_site_refinement_flags
_atom_site_disorder_assembly
_atom_site_disorder_group
Mo1 Mo 0.31067(2) 0.691718(19) 0.356284(16) 0.02362(11) Uani 1 1 d . . .
N1 N 0.2982(2) 0.4945(2) 0.37948(17) 0.0358(9) Uani 1 1 d . . .
N2 N 0.4159(2) 0.7148(2) 0.48944(16) 0.0313(8) Uani 1 1 d . . .
N3 N 0.1326(2) 0.6696(2) 0.28598(16) 0.0362(9) Uani 1 1 d . . .
N4 N 0.2498(2) 0.8825(2) 0.37049(17) 0.0290(8) Uani 1 1 d . . .
C1 C 0.4473(2) 0.6953(2) 0.32391(18) 0.0280(9) Uani 1 1 d . . .
C2 C 0.4101(2) 0.6316(2) 0.28839(19) 0.0289(9) Uani 1 1 d . . .
C3 C 0.3464(2) 0.6656(2) 0.25056(18) 0.0280(9) Uani 1 1 d . . .
C4 C 0.3448(2) 0.7526(2) 0.26182(18) 0.0280(9) Uani 1 1 d . . .
H4 H 0.280(2) 0.897(2) 0.3379(19) 0.032(12) Uiso 1 1 d . . .
C5 C 0.4075(2) 0.7715(2) 0.30747(18) 0.0275(9) Uani 1 1 d . . .
C6 C 0.5250(2) 0.6870(3) 0.3616(2) 0.0384(10) Uani 1 1 d . . .
H6A H 0.5699 0.6915 0.3330 0.058 Uiso 1 1 calc R . .
H6B H 0.5268 0.6336 0.3828 0.058 Uiso 1 1 calc R . .
H6C H 0.5289 0.7305 0.3936 0.058 Uiso 1 1 calc R . .
C7 C 0.4416(3) 0.5466(2) 0.2845(2) 0.0383(11) Uani 1 1 d . . .
H7A H 0.4816 0.5438 0.2515 0.058 Uiso 1 1 calc R . .
H7B H 0.3974 0.5090 0.2738 0.058 Uiso 1 1 calc R . .
H7C H 0.4666 0.5311 0.3256 0.058 Uiso 1 1 calc R . .
C8 C 0.3013(3) 0.6229(3) 0.19703(19) 0.0384(11) Uani 1 1 d . . .
H8A H 0.3340 0.6226 0.1592 0.058 Uiso 1 1 calc R . .
H8B H 0.2508 0.6517 0.1875 0.058 Uiso 1 1 calc R . .
H8C H 0.2899 0.5664 0.2096 0.058 Uiso 1 1 calc R . .
C9 C 0.2987(3) 0.8124(3) 0.2202(2) 0.0386(10) Uani 1 1 d . . .
H9A H 0.3302 0.8263 0.1833 0.058 Uiso 1 1 calc R . .
H9B H 0.2881 0.8622 0.2446 0.058 Uiso 1 1 calc R . .
H9C H 0.2477 0.7877 0.2058 0.058 Uiso 1 1 calc R . .
C10 C 0.4379(3) 0.8542(2) 0.3253(2) 0.0357(10) Uani 1 1 d . . .
H10C H 0.4785 0.8713 0.2955 0.054 Uiso 1 1 calc R . .
H10D H 0.4619 0.8525 0.3685 0.054 Uiso 1 1 calc R . .
H10E H 0.3933 0.8933 0.3238 0.054 Uiso 1 1 calc R . .
C11 C 0.3038(3) 0.5643(3) 0.37306(19) 0.0319(10) Uani 1 1 d . . .
C12 C 0.2913(3) 0.4079(2) 0.3787(2) 0.0340(10) Uani 1 1 d . . .
C13 C 0.2635(3) 0.3719(3) 0.3223(2) 0.0384(11) Uani 1 1 d . . .
C14 C 0.2634(3) 0.2859(3) 0.3211(2) 0.0431(12) Uani 1 1 d . . .
H14A H 0.2466 0.2579 0.2834 0.052 Uiso 1 1 calc R . .
C15 C 0.2876(3) 0.2420(3) 0.3743(2) 0.0463(12) Uani 1 1 d . . .
H15A H 0.2880 0.1840 0.3724 0.056 Uiso 1 1 calc R . .
C16 C 0.3111(3) 0.2804(3) 0.4298(2) 0.0423(12) Uani 1 1 d . . .
H16A H 0.3253 0.2484 0.4662 0.051 Uiso 1 1 calc R . .
C17 C 0.3147(3) 0.3651(3) 0.4340(2) 0.0376(11) Uani 1 1 d . . .
C18 C 0.3393(3) 0.4083(3) 0.4938(2) 0.0501(13) Uani 1 1 d . . .
H18A H 0.3533 0.3680 0.5269 0.075 Uiso 1 1 calc R . .
H18B H 0.2949 0.4424 0.5077 0.075 Uiso 1 1 calc R . .
H18C H 0.3861 0.4428 0.4862 0.075 Uiso 1 1 calc R . .
C19 C 0.2367(3) 0.4190(3) 0.2647(2) 0.0536(14) Uani 1 1 d . . .
H19A H 0.2405 0.4778 0.2737 0.080 Uiso 1 1 calc R . .
H19B H 0.1809 0.4049 0.2532 0.080 Uiso 1 1 calc R . .
H19C H 0.2710 0.4054 0.2293 0.080 Uiso 1 1 calc R . .
C20 C 0.3830(2) 0.7064(2) 0.4409(2) 0.0291(9) Uani 1 1 d . . .
C21 C 0.4521(2) 0.7271(3) 0.55064(18) 0.0298(9) Uani 1 1 d . . .
C22 C 0.4654(2) 0.6583(2) 0.58942(19) 0.0316(10) Uani 1 1 d . . .
C23 C 0.4994(3) 0.6719(3) 0.6491(2) 0.0390(11) Uani 1 1 d . . .
H23A H 0.5092 0.6270 0.6770 0.047 Uiso 1 1 calc R . .
C24 C 0.5196(3) 0.7504(3) 0.6689(2) 0.0429(12) Uani 1 1 d . . .
H24A H 0.5431 0.7586 0.7103 0.052 Uiso 1 1 calc R . .
C25 C 0.5060(3) 0.8171(3) 0.6295(2) 0.0392(11) Uani 1 1 d . . .
H25A H 0.5206 0.8703 0.6439 0.047 Uiso 1 1 calc R . .
C26 C 0.4713(2) 0.8069(3) 0.5692(2) 0.0340(9) Uani 1 1 d . . .
C27 C 0.4434(3) 0.5734(3) 0.5666(2) 0.0445(12) Uani 1 1 d . . .
H27A H 0.4572 0.5336 0.6001 0.067 Uiso 1 1 calc R . .
H27B H 0.4732 0.5606 0.5285 0.067 Uiso 1 1 calc R . .
H27C H 0.3857 0.5709 0.5564 0.067 Uiso 1 1 calc R . .
C28 C 0.4562(3) 0.8779(3) 0.5251(2) 0.0502(13) Uani 1 1 d . . .
H28A H 0.4734 0.9287 0.5462 0.075 Uiso 1 1 calc R . .
H28B H 0.3988 0.8812 0.5137 0.075 Uiso 1 1 calc R . .
H28C H 0.4866 0.8702 0.4865 0.075 Uiso 1 1 calc R . .
C29 C 0.1958(3) 0.6786(2) 0.30937(18) 0.0277(9) Uani 1 1 d . . .
C30 C 0.0542(3) 0.6594(3) 0.2579(2) 0.0385(11) Uani 1 1 d . . .
C31 C 0.0121(3) 0.5877(3) 0.2708(2) 0.0479(13) Uani 1 1 d . . .
C32 C -0.0645(3) 0.5799(4) 0.2427(3) 0.0616(15) Uani 1 1 d . . .
H32A H -0.0948 0.5318 0.2501 0.074 Uiso 1 1 calc R . .
C33 C -0.0966(3) 0.6402(4) 0.2046(3) 0.0657(17) Uani 1 1 d . . .
H33A H -0.1492 0.6339 0.1864 0.079 Uiso 1 1 calc R . .
C34 C -0.0537(3) 0.7098(4) 0.1925(2) 0.0570(15) Uani 1 1 d . . .
H34A H -0.0772 0.7513 0.1662 0.068 Uiso 1 1 calc R . .
C35 C 0.0239(3) 0.7208(3) 0.2184(2) 0.0446(12) Uani 1 1 d . . .
C36 C 0.0725(3) 0.7942(3) 0.2003(3) 0.0596(15) Uani 1 1 d . . .
H36A H 0.1250 0.7922 0.2226 0.089 Uiso 1 1 calc R . .
H36B H 0.0443 0.8442 0.2122 0.089 Uiso 1 1 calc R . .
H36C H 0.0798 0.7939 0.1543 0.089 Uiso 1 1 calc R . .
C37 C 0.0444(4) 0.5210(4) 0.3136(3) 0.0743(18) Uani 1 1 d . . .
H37A H 0.0048 0.4769 0.3156 0.111 Uiso 1 1 calc R . .
H37B H 0.0552 0.5431 0.3564 0.111 Uiso 1 1 calc R . .
H37C H 0.0942 0.4995 0.2967 0.111 Uiso 1 1 calc R . .
C38 C 0.2559(2) 0.8059(2) 0.38949(18) 0.0270(9) Uani 1 1 d . . .
C39 C 0.2037(3) 0.9475(2) 0.39953(19) 0.0304(10) Uani 1 1 d . . .
C40 C 0.1206(3) 0.9412(2) 0.40061(19) 0.0320(10) Uani 1 1 d . . .
C41 C 0.0800(3) 0.9996(3) 0.4354(2) 0.0395(11) Uani 1 1 d . . .
H41A H 0.0235 0.9959 0.4384 0.047 Uiso 1 1 calc R . .
C42 C 0.1211(3) 1.0630(3) 0.4657(2) 0.0429(12) Uani 1 1 d . . .
H42A H 0.0928 1.1018 0.4899 0.051 Uiso 1 1 calc R . .
C43 C 0.2030(3) 1.0698(3) 0.4606(2) 0.0386(11) Uani 1 1 d . . .
H43A H 0.2303 1.1147 0.4802 0.046 Uiso 1 1 calc R . .
C44 C 0.2463(3) 1.0127(2) 0.42751(19) 0.0327(10) Uani 1 1 d . . .
C45 C 0.3356(3) 1.0205(3) 0.4239(2) 0.0400(11) Uani 1 1 d . . .
H45A H 0.3536 1.0701 0.4463 0.060 Uiso 1 1 calc R . .
H45B H 0.3502 1.0239 0.3792 0.060 Uiso 1 1 calc R . .
H45C H 0.3614 0.9726 0.4437 0.060 Uiso 1 1 calc R . .
C46 C 0.0729(3) 0.8755(3) 0.3653(2) 0.0426(11) Uani 1 1 d . . .
H46A H 0.1096 0.8393 0.3433 0.064 Uiso 1 1 calc R . .
H46B H 0.0357 0.9011 0.3342 0.064 Uiso 1 1 calc R . .
H46C H 0.0425 0.8436 0.3957 0.064 Uiso 1 1 calc R . .
C47 C 0.2292(2) 0.6904(2) 0.43800(18) 0.0270(9) Uani 1 1 d . . .
C48 C 0.2026(2) 0.6272(2) 0.48299(19) 0.0302(9) Uani 1 1 d . . .
C49 C 0.1518(3) 0.5643(3) 0.4635(2) 0.0511(13) Uani 1 1 d . . .
H49A H 0.1349 0.5604 0.4199 0.061 Uiso 1 1 calc R . .
C50 C 0.1252(3) 0.5072(3) 0.5065(3) 0.0592(15) Uani 1 1 d . . .
H50A H 0.0879 0.4663 0.4928 0.071 Uiso 1 1 calc R . .
C51 C 0.1526(3) 0.5092(3) 0.5690(2) 0.0482(13) Uani 1 1 d . . .
H51A H 0.1355 0.4690 0.5982 0.058 Uiso 1 1 calc R . .
C52 C 0.2044(3) 0.5693(3) 0.5886(2) 0.0415(11) Uani 1 1 d . . .
H52A H 0.2237 0.5708 0.6316 0.050 Uiso 1 1 calc R . .
C53 C 0.2292(3) 0.6287(2) 0.54592(19) 0.0356(10) Uani 1 1 d . . .
H53A H 0.2649 0.6707 0.5603 0.043 Uiso 1 1 calc R . .
C54 C 0.2170(2) 0.7726(2) 0.44480(18) 0.0270(9) Uani 1 1 d . . .
C55 C 0.1741(2) 0.8124(2) 0.49725(18) 0.0291(9) Uani 1 1 d . . .
C56 C 0.0972(3) 0.7864(3) 0.5116(2) 0.0352(10) Uani 1 1 d . . .
H56A H 0.0729 0.7428 0.4880 0.042 Uiso 1 1 calc R . .
C57 C 0.0558(3) 0.8230(3) 0.5596(2) 0.0442(12) Uani 1 1 d . . .
H57A H 0.0034 0.8050 0.5688 0.053 Uiso 1 1 calc R . .
C58 C 0.0916(3) 0.8867(3) 0.5944(2) 0.0444(12) Uani 1 1 d . . .
H58A H 0.0633 0.9122 0.6275 0.053 Uiso 1 1 calc R . .
C59 C 0.1676(3) 0.9125(3) 0.5812(2) 0.0380(11) Uani 1 1 d . . .
H59A H 0.1918 0.9560 0.6050 0.046 Uiso 1 1 calc R . .
C60 C 0.2090(3) 0.8753(2) 0.53315(19) 0.0332(10) Uani 1 1 d . . .
H60A H 0.2618 0.8930 0.5246 0.040 Uiso 1 1 calc R . .
B1 B 0.6876(3) 0.9488(3) 0.7699(3) 0.0399(13) Uani 1 1 d . . .
F1 F 0.6409(2) 0.8981(2) 0.73294(15) 0.0875(11) Uani 1 1 d . . .
F2 F 0.7379(2) 0.9056(2) 0.80889(19) 0.1047(14) Uani 1 1 d . . .
F3 F 0.63894(19) 0.99538(19) 0.80677(16) 0.0765(10) Uani 1 1 d . . .
F4 F 0.73293(19) 1.00050(16) 0.73267(14) 0.0629(8) Uani 1 1 d . . .
B101 B 0.3544(4) 1.1040(4) 0.6123(3) 0.0567(16) Uani 1 1 d . . .
F101 F 0.4077(3) 1.0407(3) 0.6134(3) 0.1468(19) Uani 1 1 d . . .
F102 F 0.3705(2) 1.1537(2) 0.56287(16) 0.0861(11) Uani 1 1 d . . .
F103 F 0.2774(2) 1.0772(3) 0.60824(17) 0.1177(16) Uani 1 1 d . . .
F104 F 0.36839(19) 1.1443(2) 0.66831(15) 0.0870(11) Uani 1 1 d . . .
C100 C -0.1825(4) 0.7375(4) 0.4008(3) 0.093(2) Uani 1 1 d . . .
H10A H -0.2153 0.6899 0.3868 0.112 Uiso 1 1 calc R . .
H10B H -0.2187 0.7852 0.4044 0.112 Uiso 1 1 calc R . .
Cl1 Cl -0.13671(15) 0.71663(11) 0.47577(11) 0.1141(7) Uani 1 1 d . . .
Cl2 Cl -0.11170(14) 0.75797(19) 0.34486(11) 0.1429(10) Uani 1 1 d . . .

loop_
_atom_site_aniso_label
_atom_site_aniso_U_11
_atom_site_aniso_U_22
_atom_site_aniso_U_33
_atom_site_aniso_U_23
_atom_site_aniso_U_13
_atom_site_aniso_U_12
Mo1 0.02591(19) 0.02104(17) 0.02369(18) 0.00173(15) -0.00217(13) 0.00143(17)
N1 0.044(2) 0.0213(19) 0.042(2) 0.0029(15) 0.0098(18) 0.0010(17)
N2 0.0271(19) 0.041(2) 0.0257(19) 0.0017(15) -0.0019(16) 0.0013(16)
N3 0.033(2) 0.042(2) 0.034(2) -0.0073(16) -0.0001(18) -0.0003(17)
N4 0.031(2) 0.0267(19) 0.030(2) 0.0018(15) 0.0065(17) 0.0001(16)
C1 0.026(2) 0.035(2) 0.023(2) 0.0039(18) 0.0014(16) -0.003(2)
C2 0.029(2) 0.029(2) 0.029(2) -0.0012(17) 0.0037(18) 0.0018(18)
C3 0.028(2) 0.032(2) 0.024(2) 0.0001(17) 0.0011(18) -0.0011(18)
C4 0.028(2) 0.030(2) 0.026(2) 0.0038(17) 0.0025(18) 0.0022(18)
C5 0.029(2) 0.029(2) 0.025(2) 0.0010(17) 0.0045(18) 0.0007(18)
C6 0.028(2) 0.050(3) 0.037(2) -0.001(2) -0.0037(19) 0.001(2)
C7 0.035(3) 0.034(2) 0.046(3) 0.001(2) 0.003(2) 0.008(2)
C8 0.038(3) 0.045(3) 0.032(2) -0.005(2) -0.002(2) -0.002(2)
C9 0.044(3) 0.035(2) 0.036(2) 0.014(2) -0.002(2) 0.003(2)
C10 0.036(3) 0.030(2) 0.041(3) -0.0001(19) 0.007(2) -0.006(2)
C11 0.034(2) 0.033(2) 0.029(2) 0.0006(18) 0.003(2) 0.001(2)
C12 0.034(3) 0.020(2) 0.049(3) 0.0023(19) 0.011(2) 0.0008(18)
C13 0.037(3) 0.032(2) 0.047(3) 0.000(2) 0.005(2) 0.002(2)
C14 0.045(3) 0.035(3) 0.050(3) -0.007(2) 0.003(2) -0.003(2)
C15 0.047(3) 0.025(2) 0.067(4) 0.003(2) 0.007(3) -0.002(2)
C16 0.044(3) 0.029(2) 0.054(3) 0.011(2) 0.000(2) 0.000(2)
C17 0.031(2) 0.033(2) 0.049(3) 0.007(2) 0.000(2) -0.002(2)
C18 0.052(3) 0.042(3) 0.056(3) 0.009(2) -0.009(3) -0.003(2)
C19 0.070(4) 0.043(3) 0.047(3) 0.001(2) 0.004(3) 0.004(3)
C20 0.030(2) 0.026(2) 0.032(2) 0.0021(17) 0.0020(19) 0.0025(18)
C21 0.026(2) 0.040(2) 0.023(2) -0.0046(18) -0.0015(18) 0.0025(19)
C22 0.031(2) 0.038(2) 0.026(2) 0.0013(18) 0.0032(19) 0.0030(19)
C23 0.040(3) 0.046(3) 0.031(2) 0.004(2) -0.001(2) 0.008(2)
C24 0.040(3) 0.060(3) 0.029(2) -0.010(2) 0.000(2) 0.003(2)
C25 0.034(2) 0.047(3) 0.036(2) -0.011(2) -0.001(2) -0.003(2)
C26 0.028(2) 0.037(2) 0.037(2) -0.002(2) 0.0050(19) 0.003(2)
C27 0.052(3) 0.037(2) 0.044(3) -0.001(2) -0.003(2) 0.006(2)
C28 0.053(3) 0.040(3) 0.058(3) 0.003(2) -0.004(3) 0.004(2)
C29 0.034(2) 0.023(2) 0.027(2) 0.0012(16) 0.0006(19) 0.0000(18)
C30 0.024(2) 0.056(3) 0.035(3) -0.015(2) -0.003(2) 0.001(2)
C31 0.036(3) 0.069(3) 0.038(3) -0.012(2) -0.001(2) -0.006(3)
C32 0.041(3) 0.092(4) 0.053(3) -0.019(3) 0.008(3) -0.021(3)
C33 0.028(3) 0.113(5) 0.056(4) -0.022(4) -0.001(3) 0.000(3)
C34 0.037(3) 0.088(4) 0.046(3) -0.012(3) -0.004(2) 0.021(3)
C35 0.034(3) 0.058(3) 0.041(3) -0.017(2) -0.003(2) 0.008(2)
C36 0.067(4) 0.051(3) 0.059(3) -0.006(3) -0.021(3) 0.017(3)
C37 0.068(4) 0.077(4) 0.076(4) 0.004(3) -0.013(3) -0.032(3)
C38 0.026(2) 0.025(2) 0.029(2) 0.0032(18) -0.0058(17) -0.0012(19)
C39 0.037(3) 0.026(2) 0.029(2) 0.0045(17) 0.0039(19) 0.0065(19)
C40 0.038(3) 0.028(2) 0.029(2) 0.0087(18) -0.0003(19) 0.0054(19)
C41 0.037(3) 0.044(3) 0.037(3) 0.006(2) 0.001(2) 0.015(2)
C42 0.055(3) 0.033(2) 0.041(3) 0.005(2) 0.005(2) 0.014(2)
C43 0.055(3) 0.026(2) 0.035(3) 0.0024(19) 0.003(2) 0.005(2)
C44 0.040(3) 0.029(2) 0.029(2) 0.0084(18) 0.004(2) 0.002(2)
C45 0.043(3) 0.030(2) 0.046(3) -0.001(2) 0.000(2) -0.001(2)
C46 0.037(3) 0.048(3) 0.041(3) -0.006(2) -0.008(2) 0.007(2)
C47 0.025(2) 0.029(2) 0.027(2) 0.0016(18) -0.0040(16) 0.0015(19)
C48 0.028(2) 0.030(2) 0.032(2) 0.0053(18) 0.0030(19) 0.0011(19)
C49 0.064(3) 0.052(3) 0.037(3) 0.009(2) -0.008(3) -0.022(3)
C50 0.062(4) 0.057(3) 0.058(4) 0.010(3) -0.005(3) -0.030(3)
C51 0.060(3) 0.039(3) 0.046(3) 0.013(2) 0.011(3) -0.006(2)
C52 0.054(3) 0.040(3) 0.031(2) 0.006(2) 0.005(2) 0.007(2)
C53 0.043(3) 0.029(2) 0.035(3) 0.0015(19) 0.001(2) -0.001(2)
C54 0.023(2) 0.030(2) 0.027(2) 0.0047(17) -0.0008(18) 0.0004(18)
C55 0.034(2) 0.029(2) 0.024(2) 0.0048(18) 0.0002(17) 0.007(2)
C56 0.033(2) 0.039(3) 0.033(2) 0.0054(19) 0.003(2) 0.005(2)
C57 0.036(3) 0.053(3) 0.044(3) 0.011(2) 0.011(2) 0.012(2)
C58 0.051(3) 0.051(3) 0.032(3) 0.005(2) 0.010(2) 0.024(3)
C59 0.050(3) 0.036(2) 0.027(2) 0.0025(19) -0.007(2) 0.013(2)
C60 0.034(2) 0.033(2) 0.032(2) 0.0076(19) -0.002(2) 0.008(2)
B1 0.044(3) 0.035(3) 0.041(3) -0.001(2) 0.001(3) -0.005(3)
F1 0.125(3) 0.075(2) 0.062(2) -0.0243(18) 0.004(2) -0.040(2)
F2 0.095(3) 0.099(3) 0.118(3) 0.057(2) -0.020(2) 0.017(2)
F3 0.067(2) 0.068(2) 0.096(3) -0.0270(19) 0.0350(19) -0.0158(17)
F4 0.077(2) 0.0451(16) 0.069(2) 0.0115(14) 0.0292(17) -0.0003(15)
B101 0.057(4) 0.049(4) 0.064(4) -0.005(3) 0.009(3) -0.009(3)
F101 0.177(5) 0.077(3) 0.185(5) -0.005(3) -0.003(4) 0.031(3)
F102 0.112(3) 0.083(2) 0.063(2) 0.0143(18) 0.005(2) -0.037(2)
F103 0.102(3) 0.182(4) 0.068(2) 0.002(2) -0.014(2) -0.094(3)
F104 0.061(2) 0.142(3) 0.059(2) -0.023(2) 0.0077(17) -0.038(2)
C100 0.058(4) 0.104(5) 0.119(6) -0.042(5) 0.019(4) -0.019(4)
Cl1 0.157(2) 0.0695(11) 0.1173(16) -0.0113(11) 0.0259(15) -0.0180(12)
Cl2 0.1091(17) 0.222(3) 0.1002(16) -0.0352(17) 0.0416(14) -0.0352(18)

loop_
_atom_type_symbol
_atom_type_description
_atom_type_scat_dispersion_real
_atom_type_scat_dispersion_imag
_atom_type_scat_source
C C 0.0033 0.0016 'International Tables Vol C Tables 4.2.6.8 and 6.1.1.4'
H H 0.0000 0.0000 'International Tables Vol C Tables 4.2.6.8 and 6.1.1.4'
B B 0.0013 0.0007 'International Tables Vol C Tables 4.2.6.8 and 6.1.1.4'
N N 0.0061 0.0033 'International Tables Vol C Tables 4.2.6.8 and 6.1.1.4'
F F 0.0171 0.0103 'International Tables Vol C Tables 4.2.6.8 and 6.1.1.4'
Mo Mo -1.6832 0.6857 'International Tables Vol C Tables 4.2.6.8 and 6.1.1.4'
Cl Cl 0.1484 0.1585 'International Tables Vol C Tables 4.2.6.8 and 6.1.1.4'

loop_
_geom_angle_atom_site_label_1
_geom_angle_atom_site_label_2
_geom_angle_atom_site_label_3
_geom_angle
_geom_angle_site_symmetry_1
_geom_angle_site_symmetry_3
_geom_angle_publ_flag
C11 Mo1 C20 90.23(14) . . ?
C11 Mo1 C29 85.71(15) . . ?
C20 Mo1 C29 150.57(16) . . ?
C11 Mo1 C38 139.10(16) . . ?
C20 Mo1 C38 82.44(14) . . ?
C29 Mo1 C38 81.75(14) . . ?
C11 Mo1 C47 79.86(15) . . ?
C20 Mo1 C47 72.49(14) . . ?
C29 Mo1 C47 78.10(14) . . ?
C38 Mo1 C47 59.52(14) . . ?
C11 Mo1 C4 125.69(14) . . ?
C20 Mo1 C4 121.39(15) . . ?
C29 Mo1 C4 83.69(14) . . ?
C38 Mo1 C4 91.44(14) . . ?
C47 Mo1 C4 147.41(14) . . ?
C11 Mo1 C5 131.56(15) . . ?
C20 Mo1 C5 85.66(14) . . ?
C29 Mo1 C5 118.38(14) . . ?
C38 Mo1 C5 88.12(14) . . ?
C47 Mo1 C5 142.42(14) . . ?
C4 Mo1 C5 35.77(13) . . ?
C11 Mo1 C3 89.77(14) . . ?
C20 Mo1 C3 130.80(15) . . ?
C29 Mo1 C3 78.39(14) . . ?
C38 Mo1 C3 124.96(14) . . ?
C47 Mo1 C3 154.91(14) . . ?
C4 Mo1 C3 35.93(13) . . ?
C5 Mo1 C3 59.12(13) . . ?
C11 Mo1 C1 97.39(15) . . ?
C20 Mo1 C1 73.66(14) . . ?
C29 Mo1 C1 135.76(14) . . ?
C38 Mo1 C1 118.50(14) . . ?
C47 Mo1 C1 146.02(13) . . ?
C4 Mo1 C1 58.74(13) . . ?
C5 Mo1 C1 35.50(13) . . ?
C3 Mo1 C1 57.59(13) . . ?
C11 Mo1 C2 75.08(15) . . ?
C20 Mo1 C2 99.11(14) . . ?
C29 Mo1 C2 107.90(14) . . ?
C38 Mo1 C2 145.79(14) . . ?
C47 Mo1 C2 153.57(13) . . ?
C4 Mo1 C2 58.38(13) . . ?
C5 Mo1 C2 58.16(14) . . ?
C3 Mo1 C2 34.36(13) . . ?
C1 Mo1 C2 33.96(13) . . ?
C11 N1 C12 172.6(4) . . ?
C20 N2 C21 176.6(4) . . ?
C29 N3 C30 179.1(4) . . ?
C38 N4 C39 127.0(4) . . ?
C2 C1 C5 108.6(3) . . ?
C2 C1 C6 124.6(4) . . ?
C5 C1 C6 125.7(4) . . ?
C2 C1 Mo1 74.2(2) . . ?
C5 C1 Mo1 70.0(2) . . ?
C6 C1 Mo1 131.1(3) . . ?
C1 C2 C3 108.3(3) . . ?
C1 C2 C7 124.6(4) . . ?
C3 C2 C7 126.4(4) . . ?
C1 C2 Mo1 71.8(2) . . ?
C3 C2 Mo1 70.0(2) . . ?
C7 C2 Mo1 131.2(3) . . ?
C2 C3 C4 108.2(3) . . ?
C2 C3 C8 125.7(4) . . ?
C4 C3 C8 124.7(4) . . ?
C2 C3 Mo1 75.6(2) . . ?
C4 C3 Mo1 70.1(2) . . ?
C8 C3 Mo1 130.8(3) . . ?
C5 C4 C3 107.8(3) . . ?
C5 C4 C9 126.7(3) . . ?
C3 C4 C9 123.9(3) . . ?
C5 C4 Mo1 73.3(2) . . ?
C3 C4 Mo1 73.9(2) . . ?
C9 C4 Mo1 130.0(3) . . ?
C4 C5 C1 107.0(3) . . ?
C4 C5 C10 127.0(4) . . ?
C1 C5 C10 124.9(3) . . ?
C4 C5 Mo1 71.0(2) . . ?
C1 C5 Mo1 74.5(2) . . ?
C10 C5 Mo1 129.0(3) . . ?
N1 C11 Mo1 176.8(4) . . ?
C13 C12 C17 124.9(4) . . ?
C13 C12 N1 117.1(4) . . ?
C17 C12 N1 117.9(4) . . ?
C12 C13 C14 116.0(4) . . ?
C12 C13 C19 123.8(4) . . ?
C14 C13 C19 120.2(4) . . ?
C15 C14 C13 120.5(4) . . ?
C16 C15 C14 121.3(4) . . ?
C15 C16 C17 121.4(4) . . ?
C16 C17 C12 115.8(4) . . ?
C16 C17 C18 122.5(4) . . ?
C12 C17 C18 121.7(4) . . ?
N2 C20 Mo1 174.0(4) . . ?
C26 C21 C22 123.8(4) . . ?
C26 C21 N2 118.2(4) . . ?
C22 C21 N2 118.0(4) . . ?
C23 C22 C21 116.9(4) . . ?
C23 C22 C27 121.8(4) . . ?
C21 C22 C27 121.3(4) . . ?
C22 C23 C24 120.8(4) . . ?
C25 C24 C23 121.0(4) . . ?
C24 C25 C26 120.6(4) . . ?
C25 C26 C21 116.9(4) . . ?
C25 C26 C28 121.9(4) . . ?
C21 C26 C28 121.1(4) . . ?
N3 C29 Mo1 177.3(4) . . ?
C35 C30 C31 123.2(4) . . ?
C35 C30 N3 118.3(4) . . ?
C31 C30 N3 118.5(4) . . ?
C32 C31 C30 117.0(5) . . ?
C32 C31 C37 119.4(5) . . ?
C30 C31 C37 123.6(4) . . ?
C33 C32 C31 121.1(5) . . ?
C32 C33 C34 120.7(5) . . ?
C33 C34 C35 121.0(5) . . ?
C30 C35 C34 117.0(5) . . ?
C30 C35 C36 122.6(4) . . ?
C34 C35 C36 120.2(5) . . ?
N4 C38 C54 124.4(4) . . ?
N4 C38 Mo1 137.6(3) . . ?
C54 C38 Mo1 97.9(2) . . ?
C40 C39 C44 122.7(4) . . ?
C40 C39 N4 119.6(4) . . ?
C44 C39 N4 117.6(4) . . ?
C39 C40 C41 117.5(4) . . ?
C39 C40 C46 123.4(4) . . ?
C41 C40 C46 119.1(4) . . ?
C42 C41 C40 120.8(4) . . ?
C43 C42 C41 120.0(4) . . ?
C42 C43 C44 121.4(4) . . ?
C43 C44 C39 117.4(4) . . ?
C43 C44 C45 120.4(4) . . ?
C39 C44 C45 122.2(4) . . ?
C54 C47 C48 124.7(4) . . ?
C54 C47 Mo1 99.7(3) . . ?
C48 C47 Mo1 134.8(3) . . ?
C53 C48 C49 118.0(4) . . ?
C53 C48 C47 120.4(4) . . ?
C49 C48 C47 121.5(4) . . ?
C50 C49 C48 120.9(4) . . ?
C51 C50 C49 120.3(5) . . ?
C52 C51 C50 119.5(4) . . ?
C51 C52 C53 120.4(4) . . ?
C48 C53 C52 120.7(4) . . ?
C47 C54 C38 102.2(4) . . ?
C47 C54 C55 125.8(4) . . ?
C38 C54 C55 132.0(3) . . ?
C60 C55 C56 118.6(4) . . ?
C60 C55 C54 121.5(4) . . ?
C56 C55 C54 119.9(4) . . ?
C57 C56 C55 120.9(4) . . ?
C56 C57 C58 119.5(4) . . ?
C59 C58 C57 120.2(4) . . ?
C58 C59 C60 120.0(4) . . ?
C59 C60 C55 120.7(4) . . ?
F2 B1 F1 111.0(4) . . ?
F2 B1 F3 108.3(5) . . ?
F1 B1 F3 108.7(4) . . ?
F2 B1 F4 108.7(4) . . ?
F1 B1 F4 111.1(4) . . ?
F3 B1 F4 109.0(4) . . ?
F102 B101 F103 111.1(5) . . ?
F102 B101 F104 110.0(5) . . ?
F103 B101 F104 110.1(5) . . ?
F102 B101 F101 108.7(6) . . ?
F103 B101 F101 111.8(5) . . ?
F104 B101 F101 105.0(5) . . ?
Cl2 C100 Cl1 111.2(4) . . ?

loop_
_geom_bond_atom_site_label_1
_geom_bond_atom_site_label_2
_geom_bond_distance
_geom_bond_site_symmetry_2
_geom_bond_publ_flag
Mo1 C11 2.116(4) . ?
Mo1 C20 2.128(4) . ?
Mo1 C29 2.134(4) . ?
Mo1 C38 2.202(4) . ?
Mo1 C47 2.228(4) . ?
Mo1 C4 2.310(4) . ?
Mo1 C5 2.341(4) . ?
Mo1 C3 2.361(4) . ?
Mo1 C1 2.402(4) . ?
Mo1 C2 2.433(4) . ?
N1 C11 1.152(5) . ?
N1 C12 1.420(5) . ?
N2 C20 1.149(5) . ?
N2 C21 1.416(5) . ?
N3 C29 1.157(5) . ?
N3 C30 1.425(5) . ?
N4 C38 1.316(5) . ?
N4 C39 1.457(5) . ?
C1 C2 1.412(5) . ?
C1 C5 1.447(5) . ?
C1 C6 1.501(5) . ?
C2 C3 1.418(5) . ?
C2 C7 1.488(5) . ?
C3 C4 1.442(5) . ?
C3 C8 1.503(5) . ?
C4 C5 1.429(5) . ?
C4 C9 1.504(5) . ?
C5 C10 1.486(5) . ?
C12 C13 1.389(6) . ?
C12 C17 1.400(6) . ?
C13 C14 1.405(6) . ?
C13 C19 1.490(6) . ?
C14 C15 1.376(6) . ?
C15 C16 1.370(6) . ?
C16 C17 1.386(6) . ?
C17 C18 1.488(6) . ?
C21 C26 1.397(6) . ?
C21 C22 1.401(5) . ?
C22 C23 1.377(6) . ?
C22 C27 1.508(6) . ?
C23 C24 1.387(6) . ?
C24 C25 1.383(6) . ?
C25 C26 1.384(6) . ?
C26 C28 1.501(6) . ?
C30 C35 1.386(6) . ?
C30 C31 1.397(6) . ?
C31 C32 1.395(7) . ?
C31 C37 1.501(7) . ?
C32 C33 1.367(8) . ?
C33 C34 1.372(8) . ?
C34 C35 1.397(7) . ?
C35 C36 1.504(7) . ?
C38 C54 1.457(5) . ?
C39 C40 1.389(6) . ?
C39 C44 1.400(5) . ?
C40 C41 1.392(6) . ?
C40 C46 1.516(6) . ?
C41 C42 1.384(6) . ?
C42 C43 1.378(6) . ?
C43 C44 1.381(6) . ?
C44 C45 1.500(6) . ?
C47 C54 1.367(5) . ?
C47 C48 1.479(5) . ?
C48 C53 1.381(5) . ?
C48 C49 1.384(6) . ?
C49 C50 1.384(6) . ?
C50 C51 1.376(6) . ?
C51 C52 1.362(6) . ?
C52 C53 1.395(6) . ?
C54 C55 1.485(6) . ?
C55 C60 1.391(5) . ?
C55 C56 1.394(6) . ?
C56 C57 1.378(6) . ?
C57 C58 1.394(6) . ?
C58 C59 1.374(6) . ?
C59 C60 1.384(6) . ?
B1 F2 1.352(6) . ?
B1 F1 1.362(6) . ?
B1 F3 1.373(6) . ?
B1 F4 1.392(6) . ?
B101 F102 1.353(7) . ?
B101 F103 1.356(7) . ?
B101 F104 1.362(7) . ?
B101 F101 1.365(8) . ?
C100 Cl2 1.729(7) . ?
C100 Cl1 1.760(8) . ?
